data_1540080
loop_
_publ_author_name
'Herdtweck, E.'
'Massa, W.'

_publ_section_title
;
 Die Struktur der Fluoridhydrate Co Al F5 (H2 O)7 und Mn Fe F5 (H2 O)7
;
_journal_name_full 'Zeitschrift fuer Anorganische und Allgemeine Chemie'
_journal_page_first 191
_journal_page_last 199
_journal_volume 579
_journal_year 1989
_chemical_formula_sum 'Al Co F5 H10 O7'
_chemical_name_systematic '((H2 O)6 Co) ((H2 O) F5 Al)'
_space_group_IT_number 12
_symmetry_space_group_name_Hall '-C 2y'
_symmetry_space_group_name_H-M 'C 1 2/m 1'
_cell_angle_alpha 90
_cell_angle_beta 100.3
_cell_angle_gamma 90
_cell_formula_units_Z 4
_cell_length_a 10.917
_cell_length_b 13.863
_cell_length_c 6.525
_cell_volume 971.595
_citation_journal_id_ASTM ZAACAB
_cod_data_source_file Herdtweck_ZAACAB_1989_1271.cif
_cod_data_source_block Al1Co1F5H10O7
_cod_original_cell_volume 971.5953
_cod_original_formula_sum 'Al1 Co1 F5 H10 O7'
_cod_database_code 1540080

loop_
_symmetry_equiv_pos_as_xyz
x,y,z
-x,y,-z
-x,-y,-z
x,-y,z
x+1/2,y+1/2,z
-x+1/2,y+1/2,-z
-x+1/2,-y+1/2,-z
x+1/2,-y+1/2,z

loop_
_atom_site_label
_atom_site_type_symbol
_atom_site_fract_x
_atom_site_fract_y
_atom_site_fract_z
_atom_site_occupancy
_atom_site_U_iso_or_equiv
Al1 Al+3 0.25 0.25 0 1 0.0
Co1 Co+2 0 0 0.5 1 0.0
O3 O-2 0.1429 0 0.3174 1 0.0
F3 F-1 0.1196 0.1744 0.0683 0.5 0.0
H3 H+1 0.085 0.445 0.923 1 0.0
O1 O-2 -0.133 0 0.2241 1 0.0
H4 H+1 0.143 0.626 0.318 1 0.0
H1 H+1 -0.16 0.055 0.175 1 0.0
H5 H+1 0.135 0.648 0.496 1 0.0
F2 F-1 0.3244 0.1419 -0.064 1 0.0
Co2 Co+2 0 0.5 0.5 1 0.0
H2 H+1 0.047 -0.172 0.503 1 0.0
F1 F-1 0.1691 0.2568 -0.2649 1 0.0
O6 O-2 0.1196 0.1744 0.0683 0.5 0.0
O5 O-2 0.1298 0.6049 0.4495 1 0.0
O4 O-2 0.0759 0.5 0.8154 1 0.0
O2 O-2 0 -0.1476 0.5 1 0.0
